data_4514611
loop_
_publ_author_name
'Zhao, Zhi-Yuan'
'Nie, Yi-Xue'
'Tang, Ren-He'
'Yin, Guan-Wu'
'Cao, Jian'
'Xu, Zheng'
'Cui, Yu-Ming'
'Zheng, Zhan-Jiang'
'Xu, Li-Wen'

_publ_section_title
;
 Enantioselective Rhodium-Catalyzed Desymmetric Hydrosilylation of
 Cyclopropenes
;
_journal_issue 10
_journal_name_full 'ACS Catalysis'
_journal_page_first 9110
_journal_paper_doi 10.1021/acscatal.9b02623
_journal_volume 9
_journal_year 2019
_chemical_absolute_configuration unk
_chemical_formula_moiety 'C29 H33 B O4 Si'
_chemical_formula_sum 'C29 H33 B O4 Si'
_chemical_formula_weight 484.45
_space_group_crystal_system triclinic
_space_group_IT_number 1
_space_group_name_Hall 'P 1'
_space_group_name_H-M_alt 'P 1'
_symmetry_space_group_name_Hall 'P 1'
_symmetry_space_group_name_H-M 'P 1'
_atom_sites_solution_hydrogens geom
_atom_sites_solution_primary dual
_audit_creation_date 2019-05-14
_audit_creation_method
;
Olex2 1.2
(compiled 2018.05.29 svn.r3508 for OlexSys, GUI svn.r5506)
;
_cell_angle_alpha 91.385(6)
_cell_angle_beta 96.470(6)
_cell_angle_gamma 100.453(6)
_cell_formula_units_Z 1
_cell_length_a 6.264(2)
_cell_length_b 9.621(4)
_cell_length_c 11.639(4)
_cell_measurement_reflns_used 1823
_cell_measurement_temperature 150.15
_cell_measurement_theta_max 28.70
_cell_measurement_theta_min 2.721
_cell_volume 684.7(4)
_computing_cell_refinement 'SAINT v8.37A (Bruker, 2015)'
_computing_data_reduction 'SAINT v8.37A (Bruker, 2015)'
_computing_molecular_graphics 'Olex2 (Dolomanov et al., 2009)'
_computing_publication_material 'Olex2 (Dolomanov et al., 2009)'
_computing_structure_refinement 'ShelXL (Sheldrick, 2015)'
_computing_structure_solution 'XT (Sheldrick, 2015)'
_diffrn_ambient_temperature 150.15
_diffrn_measured_fraction_theta_full 0.960
_diffrn_measured_fraction_theta_max 0.887
_diffrn_measurement_device_type 'Bruker APEX-II CCD'
_diffrn_measurement_method '\f and \w scans'
_diffrn_radiation_type MoK\a
_diffrn_radiation_wavelength 0.71073
_diffrn_reflns_av_R_equivalents 0.0293
_diffrn_reflns_av_unetI/netI 0.0685
_diffrn_reflns_Laue_measured_fraction_full 0.960
_diffrn_reflns_Laue_measured_fraction_max 0.887
_diffrn_reflns_limit_h_max 7
_diffrn_reflns_limit_h_min -8
_diffrn_reflns_limit_k_max 13
_diffrn_reflns_limit_k_min -13
_diffrn_reflns_limit_l_max 14
_diffrn_reflns_limit_l_min -15
_diffrn_reflns_number 5206
_diffrn_reflns_point_group_measured_fraction_full 0.688
_diffrn_reflns_point_group_measured_fraction_max 0.611
_diffrn_reflns_theta_full 25.242
_diffrn_reflns_theta_max 29.185
_diffrn_reflns_theta_min 1.763
_diffrn_standards_number 0
_exptl_absorpt_coefficient_mu 0.117
_exptl_absorpt_correction_T_max 1.0000
_exptl_absorpt_correction_T_min 0.4359
_exptl_absorpt_correction_type multi-scan
_exptl_absorpt_process_details
'SADABS-2016/2 (Bruker,2016/2) was used for absorption correction. wR2(int) was 0.0911 before and 0.0434 after correction. The Ratio of minimum to maximum transmission is 0.4359. The \l/2 correction factor is 0.00150.'
_exptl_crystal_colour colourless
_exptl_crystal_colour_primary colourless
_exptl_crystal_density_diffrn 1.175
_exptl_crystal_description needle
_exptl_crystal_F_000 258
_exptl_crystal_size_max 0.23
_exptl_crystal_size_mid 0.12
_exptl_crystal_size_min 0.12
_refine_diff_density_max 0.426
_refine_diff_density_min -0.510
_refine_diff_density_rms 0.061
_refine_ls_abs_structure_details
;
 Flack x determined using 884 quotients [(I+)-(I-)]/[(I+)+(I-)]
 (Parsons, Flack and Wagner, Acta Cryst. B69 (2013) 249-259).
;
_refine_ls_abs_structure_Flack 0.00(15)
_refine_ls_extinction_method none
_refine_ls_goodness_of_fit_ref 1.014
_refine_ls_hydrogen_treatment constr
_refine_ls_matrix_type full
_refine_ls_number_parameters 321
_refine_ls_number_reflns 4527
_refine_ls_number_restraints 3
_refine_ls_restrained_S_all 1.013
_refine_ls_R_factor_all 0.0716
_refine_ls_R_factor_gt 0.0564
_refine_ls_shift/su_max 0.000
_refine_ls_shift/su_mean 0.000
_refine_ls_structure_factor_coef Fsqd
_refine_ls_weighting_details 'w=1/[\s^2^(Fo^2^)+(0.0929P)^2^] where P=(Fo^2^+2Fc^2^)/3'
_refine_ls_weighting_scheme calc
_refine_ls_wR_factor_gt 0.1388
_refine_ls_wR_factor_ref 0.1493
_reflns_Friedel_coverage 0.376
_reflns_Friedel_fraction_full 0.416
_reflns_Friedel_fraction_max 0.334
_reflns_number_gt 3698
_reflns_number_total 4527
_reflns_threshold_expression 'I > 2\s(I)'
_cod_data_source_file cs9b02623_si_001.cif
_cod_data_source_block mo190514d
_cod_original_cell_volume 684.6(4)
_cod_database_code 4514611
_shelx_shelxl_version_number 2014/7
_shelx_space_group_comment
;
The symmetry employed for this shelxl refinement is uniquely defined
by the following loop, which should always be used as a source of
symmetry information in preference to the above space-group names.
They are only intended as comments.
;
_shelx_estimated_absorpt_t_max 0.986
_shelx_estimated_absorpt_t_min 0.974
_olex2_refinement_description
;
1. Fixed Uiso
 At 1.2 times of:
  All C(H) groups, All C(H,H) groups, All Si(H) groups
 At 1.5 times of:
  All C(H,H,H) groups
2.a Ternary CH refined with riding coordinates:
 Si1(H1), C1(H1A)
2.b Secondary CH2 refined with riding coordinates:
 C3(H3A,H3B)
2.c Aromatic/amide H refined with riding coordinates:
 C7(H7), C8(H8), C10(H10), C11(H11), C19(H19), C20(H20), C21(H21), C22(H22),
 C23(H23), C25(H25), C26(H26), C27(H27), C28(H28), C29(H29)
2.d Idealised Me refined as rotating group:
 C5(H5A,H5B,H5C), C14(H14A,H14B,H14C), C15(H15A,H15B,H15C), C16(H16A,H16B,
 H16C), C17(H17A,H17B,H17C)
;
_olex2_submission_special_instructions 'No special instructions were received'

loop_
_space_group_symop_operation_xyz
'x, y, z'

loop_
_atom_site_label
_atom_site_type_symbol
_atom_site_fract_x
_atom_site_fract_y
_atom_site_fract_z
_atom_site_U_iso_or_equiv
_atom_site_adp_type
_atom_site_occupancy
_atom_site_site_symmetry_order
_atom_site_calc_flag
_atom_site_refinement_flags_posn
Si1 Si 0.12787(15) 0.64542(11) 0.26845(9) 0.0244(3) Uani 1 1 d .
H1 H -0.0298 0.6540 0.2581 0.029 Uiso 1 1 calc R
O1 O -0.0849(5) 0.6770(3) 0.4930(3) 0.0352(8) Uani 1 1 d .
O2 O 0.2046(5) 0.6829(3) 0.6278(3) 0.0344(8) Uani 1 1 d .
O3 O 0.8091(5) 0.2472(3) 0.9028(3) 0.0337(7) Uani 1 1 d .
O4 O 0.5159(5) 0.0614(3) 0.8817(2) 0.0298(7) Uani 1 1 d .
C1 C 0.1566(7) 0.4906(4) 0.3623(3) 0.0236(8) Uani 1 1 d .
H1A H 0.2675 0.4348 0.3409 0.028 Uiso 1 1 calc R
C2 C 0.1188(7) 0.4868(4) 0.4916(3) 0.0242(8) Uani 1 1 d .
C3 C -0.0489(8) 0.4017(5) 0.4001(4) 0.0305(9) Uani 1 1 d .
H3A H -0.1889 0.4349 0.3812 0.037 Uiso 1 1 calc R
H3B H -0.0611 0.2976 0.3969 0.037 Uiso 1 1 calc R
C4 C 0.0651(7) 0.6215(4) 0.5365(3) 0.0251(9) Uani 1 1 d .
C5 C 0.1802(10) 0.8252(5) 0.6655(4) 0.0447(13) Uani 1 1 d .
H5A H 0.2249 0.8922 0.6068 0.067 Uiso 1 1 calc GR
H5B H 0.2724 0.8535 0.7390 0.067 Uiso 1 1 calc GR
H5C H 0.0270 0.8248 0.6759 0.067 Uiso 1 1 calc GR
C6 C 0.2525(7) 0.4061(4) 0.5743(3) 0.0240(8) Uani 1 1 d .
C7 C 0.4812(7) 0.4520(4) 0.6040(3) 0.0249(8) Uani 1 1 d .
H7 H 0.5567 0.5302 0.5675 0.030 Uiso 1 1 calc R
C8 C 0.5945(7) 0.3817(4) 0.6872(3) 0.0264(8) Uani 1 1 d .
H8 H 0.7471 0.4141 0.7072 0.032 Uiso 1 1 calc R
C9 C 0.4887(7) 0.2637(4) 0.7426(3) 0.0250(8) Uani 1 1 d .
C10 C 0.2642(7) 0.2171(4) 0.7094(3) 0.0273(9) Uani 1 1 d .
H10 H 0.1904 0.1355 0.7426 0.033 Uiso 1 1 calc R
C11 C 0.1457(7) 0.2888(4) 0.6277(3) 0.0255(8) Uani 1 1 d .
H11 H -0.0073 0.2574 0.6089 0.031 Uiso 1 1 calc R
C12 C 0.8372(7) 0.1591(5) 1.0041(4) 0.0328(10) Uani 1 1 d .
C13 C 0.6882(7) 0.0152(5) 0.9622(4) 0.0297(9) Uani 1 1 d .
C14 C 0.7595(9) 0.2331(5) 1.1048(4) 0.0413(12) Uani 1 1 d .
H14A H 0.8401 0.3308 1.1155 0.062 Uiso 1 1 calc GR
H14B H 0.7859 0.1827 1.1756 0.062 Uiso 1 1 calc GR
H14C H 0.6028 0.2335 1.0879 0.062 Uiso 1 1 calc GR
C15 C 1.0817(8) 0.1559(6) 1.0316(5) 0.0453(13) Uani 1 1 d .
H15A H 1.1343 0.1156 0.9644 0.068 Uiso 1 1 calc GR
H15B H 1.1039 0.0977 1.0983 0.068 Uiso 1 1 calc GR
H15C H 1.1630 0.2524 1.0497 0.068 Uiso 1 1 calc GR
C16 C 0.5800(8) -0.0687(5) 1.0568(4) 0.0385(11) Uani 1 1 d .
H16A H 0.6924 -0.0989 1.1109 0.058 Uiso 1 1 calc GR
H16B H 0.4778 -0.1521 1.0215 0.058 Uiso 1 1 calc GR
H16C H 0.5004 -0.0089 1.0985 0.058 Uiso 1 1 calc GR
C17 C 0.7989(10) -0.0791(6) 0.8897(5) 0.0459(13) Uani 1 1 d .
H17A H 0.6890 -0.1575 0.8523 0.069 Uiso 1 1 calc GR
H17B H 0.9090 -0.1170 0.9399 0.069 Uiso 1 1 calc GR
H17C H 0.8696 -0.0234 0.8304 0.069 Uiso 1 1 calc GR
C18 C 0.2917(7) 0.8179(4) 0.3357(3) 0.0277(9) Uani 1 1 d .
C19 C 0.1968(8) 0.9406(5) 0.3319(4) 0.0376(11) Uani 1 1 d .
H19 H 0.0526 0.9352 0.2943 0.045 Uiso 1 1 calc R
C20 C 0.3111(10) 1.0688(5) 0.3821(5) 0.0455(13) Uani 1 1 d .
H20 H 0.2460 1.1507 0.3783 0.055 Uiso 1 1 calc R
C21 C 0.5222(10) 1.0769(6) 0.4384(5) 0.0463(13) Uani 1 1 d .
H21 H 0.5994 1.1643 0.4739 0.056 Uiso 1 1 calc R
C22 C 0.6191(9) 0.9602(7) 0.4430(5) 0.0503(13) Uani 1 1 d .
H22 H 0.7632 0.9669 0.4810 0.060 Uiso 1 1 calc R
C23 C 0.5049(8) 0.8313(5) 0.3916(4) 0.0361(11) Uani 1 1 d .
H23 H 0.5735 0.7509 0.3946 0.043 Uiso 1 1 calc R
C24 C 0.2072(7) 0.6027(4) 0.1222(3) 0.0249(8) Uani 1 1 d .
C25 C 0.3969(7) 0.5498(4) 0.1034(4) 0.0276(9) Uani 1 1 d .
H25 H 0.4940 0.5327 0.1681 0.033 Uiso 1 1 calc R
C26 C 0.4449(8) 0.5221(5) -0.0088(4) 0.0312(9) Uani 1 1 d .
H26 H 0.5725 0.4854 -0.0195 0.037 Uiso 1 1 calc R
C27 C 0.3046(8) 0.5487(5) -0.1051(4) 0.0333(10) Uani 1 1 d .
H27 H 0.3384 0.5316 -0.1811 0.040 Uiso 1 1 calc R
C28 C 0.1162(8) 0.6001(5) -0.0892(4) 0.0337(10) Uani 1 1 d .
H28 H 0.0207 0.6176 -0.1544 0.040 Uiso 1 1 calc R
C29 C 0.0668(7) 0.6260(4) 0.0225(3) 0.0271(9) Uani 1 1 d .
H29 H -0.0636 0.6601 0.0321 0.032 Uiso 1 1 calc R
B1 B 0.6079(8) 0.1879(5) 0.8430(4) 0.0253(10) Uani 1 1 d .

loop_
_atom_site_aniso_label
_atom_site_aniso_U_11
_atom_site_aniso_U_22
_atom_site_aniso_U_33
_atom_site_aniso_U_23
_atom_site_aniso_U_13
_atom_site_aniso_U_12
Si1 0.0249(6) 0.0359(6) 0.0139(5) 0.0104(4) 0.0023(4) 0.0088(5)
O1 0.0297(18) 0.0506(19) 0.0286(16) 0.0069(14) 0.0020(13) 0.0167(15)
O2 0.045(2) 0.0419(17) 0.0186(14) 0.0019(13) -0.0022(13) 0.0168(16)
O3 0.0301(18) 0.0409(17) 0.0284(15) 0.0199(14) -0.0004(13) 0.0017(14)
O4 0.0278(17) 0.0395(16) 0.0209(14) 0.0112(13) -0.0038(12) 0.0063(14)
C1 0.031(2) 0.0297(19) 0.0100(16) 0.0060(15) 0.0015(15) 0.0050(18)
C2 0.023(2) 0.037(2) 0.0129(16) 0.0098(16) 0.0034(14) 0.0043(18)
C3 0.031(2) 0.038(2) 0.0190(19) 0.0096(17) -0.0021(16) 0.0011(19)
C4 0.023(2) 0.039(2) 0.0151(17) 0.0107(16) 0.0076(15) 0.0087(18)
C5 0.062(4) 0.048(3) 0.026(2) -0.004(2) -0.001(2) 0.020(3)
C6 0.026(2) 0.035(2) 0.0141(17) 0.0085(16) 0.0043(15) 0.0108(18)
C7 0.026(2) 0.035(2) 0.0150(18) 0.0080(16) 0.0054(15) 0.0054(18)
C8 0.026(2) 0.037(2) 0.0177(18) 0.0050(16) 0.0024(15) 0.0096(18)
C9 0.029(2) 0.033(2) 0.0154(18) 0.0070(16) 0.0027(15) 0.0107(18)
C10 0.029(2) 0.033(2) 0.0205(19) 0.0118(17) 0.0043(16) 0.0040(18)
C11 0.025(2) 0.035(2) 0.0169(18) 0.0078(16) 0.0039(15) 0.0057(18)
C12 0.031(2) 0.042(2) 0.024(2) 0.0175(19) -0.0030(17) 0.005(2)
C13 0.028(2) 0.040(2) 0.0226(19) 0.0158(18) 0.0000(16) 0.0097(19)
C14 0.046(3) 0.045(3) 0.030(2) 0.009(2) -0.005(2) 0.006(2)
C15 0.029(3) 0.063(3) 0.043(3) 0.032(3) 0.000(2) 0.005(2)
C16 0.041(3) 0.044(3) 0.029(2) 0.021(2) 0.002(2) 0.003(2)
C17 0.056(4) 0.050(3) 0.039(3) 0.016(2) 0.008(2) 0.025(3)
C18 0.027(2) 0.038(2) 0.0174(18) 0.0120(17) 0.0023(15) 0.0044(19)
C19 0.038(3) 0.046(3) 0.032(2) 0.013(2) 0.004(2) 0.015(2)
C20 0.059(4) 0.040(3) 0.041(3) 0.003(2) 0.015(3) 0.015(3)
C21 0.047(3) 0.050(3) 0.035(3) -0.003(2) 0.010(2) -0.011(3)
C22 0.031(3) 0.073(4) 0.044(3) 0.002(3) 0.003(2) 0.003(3)
C23 0.027(2) 0.050(3) 0.033(2) 0.005(2) 0.0019(19) 0.010(2)
C24 0.028(2) 0.0290(19) 0.0151(17) 0.0061(16) -0.0002(15) 0.0012(17)
C25 0.023(2) 0.038(2) 0.0218(19) 0.0088(17) -0.0010(16) 0.0067(18)
C26 0.031(2) 0.041(2) 0.025(2) 0.0055(18) 0.0053(17) 0.012(2)
C27 0.044(3) 0.041(2) 0.0158(18) 0.0035(18) 0.0066(17) 0.009(2)
C28 0.036(3) 0.046(3) 0.019(2) 0.0082(19) -0.0017(17) 0.008(2)
C29 0.027(2) 0.036(2) 0.0176(18) 0.0072(16) -0.0007(16) 0.0069(19)
B1 0.024(2) 0.036(2) 0.019(2) 0.0096(19) 0.0051(17) 0.011(2)

loop_
_atom_type_symbol
_atom_type_description
_atom_type_scat_dispersion_real
_atom_type_scat_dispersion_imag
_atom_type_scat_source
C C 0.0033 0.0016 'International Tables Vol C Tables 4.2.6.8 and 6.1.1.4'
H H 0.0000 0.0000 'International Tables Vol C Tables 4.2.6.8 and 6.1.1.4'
B B 0.0013 0.0007 'International Tables Vol C Tables 4.2.6.8 and 6.1.1.4'
O O 0.0106 0.0060 'International Tables Vol C Tables 4.2.6.8 and 6.1.1.4'
Si Si 0.0817 0.0704 'International Tables Vol C Tables 4.2.6.8 and 6.1.1.4'

loop_
_geom_angle_atom_site_label_1
_geom_angle_atom_site_label_2
_geom_angle_atom_site_label_3
_geom_angle
C1 Si1 H1 108.0
C18 Si1 H1 108.0
C18 Si1 C1 112.54(18)
C24 Si1 H1 108.0
C24 Si1 C1 107.77(17)
C24 Si1 C18 112.33(19)
C4 O2 C5 116.3(3)
B1 O3 C12 105.6(3)
B1 O4 C13 106.4(3)
Si1 C1 H1A 114.5
C2 C1 Si1 124.2(3)
C2 C1 H1A 114.5
C3 C1 Si1 118.8(3)
C3 C1 H1A 114.5
C3 C1 C2 59.1(3)
C3 C2 C1 59.6(3)
C3 C2 C6 117.9(3)
C4 C2 C1 112.8(3)
C4 C2 C3 116.3(3)
C4 C2 C6 117.8(3)
C6 C2 C1 119.5(3)
C1 C3 H3A 117.6
C1 C3 H3B 117.6
C2 C3 C1 61.3(3)
C2 C3 H3A 117.6
C2 C3 H3B 117.6
H3A C3 H3B 114.7
O1 C4 O2 121.8(4)
O1 C4 C2 124.5(4)
O2 C4 C2 113.6(3)
O2 C5 H5A 109.5
O2 C5 H5B 109.5
O2 C5 H5C 109.5
H5A C5 H5B 109.5
H5A C5 H5C 109.5
H5B C5 H5C 109.5
C7 C6 C2 121.6(4)
C11 C6 C2 119.3(4)
C11 C6 C7 119.0(3)
C6 C7 H7 120.1
C8 C7 C6 119.7(4)
C8 C7 H7 120.1
C7 C8 H8 119.0
C7 C8 C9 121.9(4)
C9 C8 H8 119.0
C8 C9 B1 123.3(4)
C10 C9 C8 117.5(3)
C10 C9 B1 119.1(4)
C9 C10 H10 119.3
C9 C10 C11 121.4(4)
C11 C10 H10 119.3
C6 C11 C10 120.3(4)
C6 C11 H11 119.8
C10 C11 H11 119.8
O3 C12 C13 102.5(3)
O3 C12 C14 106.5(3)
O3 C12 C15 108.1(3)
C14 C12 C13 113.9(4)
C14 C12 C15 109.5(4)
C15 C12 C13 115.6(4)
O4 C13 C12 101.7(3)
O4 C13 C16 108.7(3)
O4 C13 C17 106.2(3)
C16 C13 C12 115.2(4)
C16 C13 C17 110.5(4)
C17 C13 C12 113.6(4)
C12 C14 H14A 109.5
C12 C14 H14B 109.5
C12 C14 H14C 109.5
H14A C14 H14B 109.5
H14A C14 H14C 109.5
H14B C14 H14C 109.5
C12 C15 H15A 109.5
C12 C15 H15B 109.5
C12 C15 H15C 109.5
H15A C15 H15B 109.5
H15A C15 H15C 109.5
H15B C15 H15C 109.5
C13 C16 H16A 109.5
C13 C16 H16B 109.5
C13 C16 H16C 109.5
H16A C16 H16B 109.5
H16A C16 H16C 109.5
H16B C16 H16C 109.5
C13 C17 H17A 109.5
C13 C17 H17B 109.5
C13 C17 H17C 109.5
H17A C17 H17B 109.5
H17A C17 H17C 109.5
H17B C17 H17C 109.5
C19 C18 Si1 119.4(3)
C23 C18 Si1 123.1(3)
C23 C18 C19 117.4(4)
C18 C19 H19 119.5
C20 C19 C18 121.0(5)
C20 C19 H19 119.5
C19 C20 H20 120.2
C19 C20 C21 119.7(5)
C21 C20 H20 120.2
C20 C21 H21 119.6
C22 C21 C20 120.7(6)
C22 C21 H21 119.6
C21 C22 H22 120.2
C21 C22 C23 119.7(5)
C23 C22 H22 120.2
C18 C23 H23 119.3
C22 C23 C18 121.5(4)
C22 C23 H23 119.3
C25 C24 Si1 125.0(3)
C25 C24 C29 117.1(4)
C29 C24 Si1 117.9(3)
C24 C25 H25 119.4
C26 C25 C24 121.3(4)
C26 C25 H25 119.4
C25 C26 H26 120.0
C25 C26 C27 120.0(4)
C27 C26 H26 120.0
C26 C27 H27 120.0
C28 C27 C26 119.9(4)
C28 C27 H27 120.0
C27 C28 H28 119.9
C27 C28 C29 120.1(4)
C29 C28 H28 119.9
C24 C29 H29 119.2
C28 C29 C24 121.5(4)
C28 C29 H29 119.2
O3 B1 C9 123.3(4)
O4 B1 O3 114.2(3)
O4 B1 C9 122.5(4)

loop_
_geom_bond_atom_site_label_1
_geom_bond_atom_site_label_2
_geom_bond_distance
Si1 H1 1.0000
Si1 C1 1.891(4)
Si1 C18 1.887(5)
Si1 C24 1.883(4)
O1 C4 1.230(5)
O2 C4 1.347(5)
O2 C5 1.467(6)
O3 C12 1.481(5)
O3 B1 1.386(6)
O4 C13 1.485(5)
O4 B1 1.360(6)
C1 H1A 1.0000
C1 C2 1.551(5)
C1 C3 1.526(6)
C2 C3 1.517(6)
C2 C4 1.494(6)
C2 C6 1.523(5)
C3 H3A 0.9900
C3 H3B 0.9900
C5 H5A 0.9800
C5 H5B 0.9800
C5 H5C 0.9800
C6 C7 1.421(6)
C6 C11 1.401(6)
C7 H7 0.9500
C7 C8 1.396(5)
C8 H8 0.9500
C8 C9 1.415(6)
C9 C10 1.403(6)
C9 B1 1.579(5)
C10 H10 0.9500
C10 C11 1.410(5)
C11 H11 0.9500
C12 C13 1.556(7)
C12 C14 1.527(7)
C12 C15 1.535(6)
C13 C16 1.528(6)
C13 C17 1.530(7)
C14 H14A 0.9800
C14 H14B 0.9800
C14 H14C 0.9800
C15 H15A 0.9800
C15 H15B 0.9800
C15 H15C 0.9800
C16 H16A 0.9800
C16 H16B 0.9800
C16 H16C 0.9800
C17 H17A 0.9800
C17 H17B 0.9800
C17 H17C 0.9800
C18 C19 1.414(6)
C18 C23 1.400(6)
C19 H19 0.9500
C19 C20 1.388(8)
C20 H20 0.9500
C20 C21 1.396(9)
C21 H21 0.9500
C21 C22 1.369(8)
C22 H22 0.9500
C22 C23 1.398(8)
C23 H23 0.9500
C24 C25 1.411(6)
C24 C29 1.423(5)
C25 H25 0.9500
C25 C26 1.403(6)
C26 H26 0.9500
C26 C27 1.403(6)
C27 H27 0.9500
C27 C28 1.388(7)
C28 H28 0.9500
C28 C29 1.397(6)
C29 H29 0.9500
